data_1572388
loop_
_publ_author_name
'Khatua, Snehadrinarayan'
'Patra, Sumit Kumar'
'Rabha, Monosh'
'Lyngdoh Lyngkhoi, Deikrisha'
'Gogoi, Jogat'
'Sen, Bhaskar'

_publ_section_title
;
 A dual state emission luminogen based on the 1,3,3-trimethylindoline and
 chroman-2,4-dione conjugate for highly selective dual channel detection
 of cyanide ions
;
_journal_name_full 'Sensors &amp; Diagnostics'
_journal_paper_doi 10.1039/D4SD00155A
_journal_year 2024
_chemical_formula_moiety 'C21  H11  Cl2  O5'
_chemical_formula_sum 'C20 H10 Cl2 O6'
_chemical_formula_weight 417.18
_space_group_crystal_system triclinic
_space_group_IT_number 2
_space_group_name_Hall '-P 1'
_space_group_name_H-M_alt 'P -1'
_atom_sites_solution_hydrogens geom
_audit_creation_method SHELXL-2018/3
_audit_update_record
;
2021-05-26 deposited with the CCDC.	2024-08-22 downloaded from the CCDC.
;
_cell_angle_alpha 80.661(12)
_cell_angle_beta 77.547(12)
_cell_angle_gamma 71.660(14)
_cell_formula_units_Z 2
_cell_length_a 7.3370(11)
_cell_length_b 9.4146(15)
_cell_length_c 13.7164(19)
_cell_measurement_reflns_used 3245
_cell_measurement_temperature 293(2)
_cell_measurement_theta_max 26.371
_cell_measurement_theta_min 3.182
_cell_volume 873.6(2)
_computing_cell_refinement 'CrysAlis PRO'
_computing_data_collection 'CrysAlis PRO (Agilent, 2013)'
_computing_data_reduction 'CrysAlis PRO'
_computing_molecular_graphics 'Ortep for Windows (Farrugia, 2012)'
_computing_structure_refinement 'SHELXL-2018/3 (Sheldrick, 2018)'
_computing_structure_solution SHELX-97
_diffrn_ambient_temperature 293(2)
_diffrn_measured_fraction_theta_full 0.983
_diffrn_measured_fraction_theta_max 0.984
_diffrn_measurement_device_type 'Xcalibur, Eos, Gemini'
_diffrn_measurement_method '\w scans'
_diffrn_radiation_monochromator graphite
_diffrn_radiation_source 'Enhance (Mo) X-ray Source'
_diffrn_radiation_type MoK\a
_diffrn_radiation_wavelength 0.71073
_diffrn_reflns_av_R_equivalents 0.0459
_diffrn_reflns_av_unetI/netI 0.0692
_diffrn_reflns_Laue_measured_fraction_full 0.983
_diffrn_reflns_Laue_measured_fraction_max 0.984
_diffrn_reflns_limit_h_max 9
_diffrn_reflns_limit_h_min -9
_diffrn_reflns_limit_k_max 11
_diffrn_reflns_limit_k_min -11
_diffrn_reflns_limit_l_max 17
_diffrn_reflns_limit_l_min -17
_diffrn_reflns_number 6295
_diffrn_reflns_point_group_measured_fraction_full 0.983
_diffrn_reflns_point_group_measured_fraction_max 0.984
_diffrn_reflns_theta_full 25.242
_diffrn_reflns_theta_max 26.371
_diffrn_reflns_theta_min 3.182
_exptl_absorpt_coefficient_mu 0.409
_exptl_absorpt_correction_T_max 0.985
_exptl_absorpt_correction_T_min 0.939
_exptl_absorpt_correction_type multi-scan
_exptl_absorpt_process_details
;
CrysAlisPro, Agilent Technologies,Version 1.171.36.28 (release 01-02-2013 CrysAlis171 .NET)
(compiled Feb  1 2013,16:14:44)Empirical absorption correction using spherical harmonics,
implemented in SCALE3 ABSPACK scaling algorithm.
;
_exptl_crystal_colour colorless
_exptl_crystal_density_diffrn 1.586
_exptl_crystal_density_method 'not measured'
_exptl_crystal_description plate
_exptl_crystal_F_000 424
_exptl_crystal_size_max 0.210
_exptl_crystal_size_mid 0.160
_exptl_crystal_size_min 0.110
_refine_diff_density_max 0.649
_refine_diff_density_min -0.423
_refine_diff_density_rms 0.094
_refine_ls_extinction_method none
_refine_ls_goodness_of_fit_ref 1.019
_refine_ls_hydrogen_treatment constr
_refine_ls_matrix_type full
_refine_ls_number_parameters 253
_refine_ls_number_reflns 3520
_refine_ls_number_restraints 0
_refine_ls_restrained_S_all 1.019
_refine_ls_R_factor_all 0.1222
_refine_ls_R_factor_gt 0.0885
_refine_ls_shift/su_max 0.000
_refine_ls_shift/su_mean 0.000
_refine_ls_structure_factor_coef Fsqd
_refine_ls_weighting_details 'w=1/[\s^2^(Fo^2^)+(0.1215P)^2^+0.8133P] where P=(Fo^2^+2Fc^2^)/3'
_refine_ls_weighting_scheme calc
_refine_ls_wR_factor_gt 0.2146
_refine_ls_wR_factor_ref 0.2439
_reflns_Friedel_coverage 0.000
_reflns_number_gt 2450
_reflns_number_total 3520
_reflns_threshold_expression 'I > 2\s(I)'
_cod_data_source_file d4sd00155a2.cif
_cod_data_source_block shelx
_cod_database_code 1572388
_shelx_shelxl_version_number 2018/3
_shelx_space_group_comment
;
The symmetry employed for this shelxl refinement is uniquely defined
by the following loop, which should always be used as a source of
symmetry information in preference to the above space-group names.
They are only intended as comments.
;
_shelx_estimated_absorpt_t_min 0.919
_shelx_estimated_absorpt_t_max 0.956

loop_
_space_group_symop_operation_xyz
'x, y, z'
'-x, -y, -z'

loop_
_atom_site_label
_atom_site_type_symbol
_atom_site_fract_x
_atom_site_fract_y
_atom_site_fract_z
_atom_site_U_iso_or_equiv
_atom_site_adp_type
_atom_site_occupancy
_atom_site_site_symmetry_order
_atom_site_calc_flag
_atom_site_refinement_flags_posn
_atom_site_refinement_flags_adp
_atom_site_refinement_flags_occupancy
_atom_site_disorder_assembly
_atom_site_disorder_group
C1 C 0.6361(7) 0.5150(5) 0.5934(4) 0.0505(11) Uani 1 1 d . . . . .
C2 C 0.5772(6) 0.3975(5) 0.6634(3) 0.0429(10) Uani 1 1 d . . . . .
C3 C 0.6106(7) 0.2561(6) 0.6198(4) 0.0580(13) Uani 1 1 d . . . . .
H3 H 0.644476 0.258737 0.550345 0.070 Uiso 1 1 calc R U . . .
C4 C 0.4956(6) 0.4251(5) 0.7595(3) 0.0405(10) Uani 1 1 d . . . . .
C5 C 0.3888(7) 0.6056(6) 0.8925(4) 0.0542(12) Uani 1 1 d . . . . .
H5 H 0.351206 0.534731 0.941612 0.065 Uiso 1 1 calc R U . . .
C6 C 0.3659(8) 0.7479(7) 0.9159(4) 0.0715(17) Uani 1 1 d . . . . .
H6 H 0.311534 0.772974 0.980847 0.086 Uiso 1 1 calc R U . . .
C7 C 0.4230(8) 0.8533(6) 0.8437(5) 0.0646(15) Uani 1 1 d . . . . .
H7 H 0.407172 0.948491 0.861109 0.078 Uiso 1 1 calc R U . . .
C8 C 0.5018(7) 0.8210(5) 0.7477(4) 0.0569(13) Uani 1 1 d . . . . .
H8 H 0.540735 0.892411 0.699543 0.068 Uiso 1 1 calc R U . . .
C9 C 0.5227(6) 0.6773(5) 0.7237(3) 0.0444(10) Uani 1 1 d . . . . .
C10 C 0.4690(6) 0.5681(5) 0.7943(3) 0.0399(10) Uani 1 1 d . . . . .
C11 C 1.1353(7) 0.0917(5) 0.0905(4) 0.0538(12) Uani 1 1 d . . . . .
C12 C 1.0753(6) 0.2034(5) 0.1634(3) 0.0443(10) Uani 1 1 d . . . . .
C13 C 1.1068(8) 0.3505(6) 0.1193(5) 0.0659(15) Uani 1 1 d . . . . .
H13 H 1.157099 0.357992 0.050953 0.079 Uiso 1 1 calc R U . . .
C14 C 0.9998(6) 0.1675(5) 0.2588(3) 0.0442(10) Uani 1 1 d . . . . .
C15 C 0.8851(7) -0.0233(7) 0.3886(4) 0.0615(14) Uani 1 1 d . . . . .
H15 H 0.849543 0.041890 0.438189 0.074 Uiso 1 1 calc R U . . .
C16 C 0.8551(9) -0.1596(8) 0.4123(5) 0.0746(17) Uani 1 1 d . . . . .
H16 H 0.799534 -0.187809 0.477240 0.090 Uiso 1 1 calc R U . . .
C17 C 0.9087(9) -0.2587(7) 0.3380(5) 0.0772(18) Uani 1 1 d . . . . .
H17 H 0.890310 -0.353694 0.353817 0.093 Uiso 1 1 calc R U . . .
C18 C 0.9871(8) -0.2163(5) 0.2431(5) 0.0634(14) Uani 1 1 d . . . . .
H18 H 1.018845 -0.281113 0.193627 0.076 Uiso 1 1 calc R U . . .
C19 C 0.9681(6) 0.0234(5) 0.2917(3) 0.0440(10) Uani 1 1 d . . . . .
C20 C 1.0197(6) -0.0781(5) 0.2198(4) 0.0474(11) Uani 1 1 d . . . . .
Cl1 Cl 0.4236(2) 0.29209(14) 0.84569(9) 0.0624(4) Uani 1 1 d . . . . .
Cl2 Cl 0.9332(2) 0.29334(16) 0.34607(10) 0.0686(5) Uani 1 1 d . . . . .
O1 O 0.6034(5) 0.6520(3) 0.6263(2) 0.0518(8) Uani 1 1 d . . . . .
O2 O 0.7122(6) 0.5020(4) 0.5075(3) 0.0745(11) Uani 1 1 d . . . . .
O3 O 0.5986(6) 0.1402(4) 0.6643(3) 0.0749(11) Uani 1 1 d . . . . .
O4 O 1.1015(5) -0.0433(3) 0.1228(2) 0.0543(9) Uani 1 1 d . . . . .
O5 O 1.2119(7) 0.1104(5) 0.0063(3) 0.0846(13) Uani 1 1 d . . . . .
O6 O 1.0766(7) 0.4565(5) 0.1591(4) 0.0963(15) Uani 1 1 d . . . . .

loop_
_atom_site_aniso_label
_atom_site_aniso_U_11
_atom_site_aniso_U_22
_atom_site_aniso_U_33
_atom_site_aniso_U_23
_atom_site_aniso_U_13
_atom_site_aniso_U_12
C1 0.064(3) 0.042(2) 0.045(3) -0.015(2) 0.006(2) -0.019(2)
C2 0.051(2) 0.034(2) 0.041(2) -0.0112(18) -0.0010(19) -0.0106(18)
C3 0.064(3) 0.043(3) 0.062(3) -0.020(2) 0.001(2) -0.011(2)
C4 0.037(2) 0.037(2) 0.044(2) -0.0029(18) -0.0026(18) -0.0097(17)
C5 0.060(3) 0.059(3) 0.042(3) -0.018(2) -0.004(2) -0.012(2)
C6 0.068(3) 0.085(4) 0.061(3) -0.049(3) -0.015(3) 0.001(3)
C7 0.064(3) 0.047(3) 0.089(4) -0.039(3) -0.022(3) -0.003(2)
C8 0.065(3) 0.035(2) 0.078(4) -0.014(2) -0.017(3) -0.018(2)
C9 0.051(3) 0.038(2) 0.046(3) -0.0160(19) -0.007(2) -0.0111(19)
C10 0.042(2) 0.039(2) 0.037(2) -0.0131(18) -0.0057(18) -0.0060(18)
C11 0.065(3) 0.041(3) 0.055(3) -0.017(2) 0.004(2) -0.019(2)
C12 0.045(2) 0.036(2) 0.052(3) -0.0184(19) -0.001(2) -0.0098(18)
C13 0.081(4) 0.037(3) 0.078(4) -0.016(2) 0.002(3) -0.020(2)
C14 0.044(2) 0.040(2) 0.050(3) -0.0198(19) -0.006(2) -0.0086(18)
C15 0.061(3) 0.080(4) 0.044(3) -0.006(3) 0.002(2) -0.028(3)
C16 0.081(4) 0.081(4) 0.064(4) 0.013(3) -0.005(3) -0.043(3)
C17 0.079(4) 0.061(4) 0.096(5) 0.019(3) -0.018(4) -0.039(3)
C18 0.070(3) 0.037(3) 0.085(4) -0.011(3) -0.007(3) -0.020(2)
C19 0.046(2) 0.043(2) 0.045(2) -0.0107(19) -0.0051(19) -0.0148(19)
C20 0.050(3) 0.037(2) 0.056(3) -0.011(2) -0.006(2) -0.0126(19)
Cl1 0.0866(10) 0.0512(7) 0.0484(7) 0.0010(5) 0.0034(6) -0.0318(6)
Cl2 0.0823(9) 0.0646(9) 0.0632(8) -0.0415(7) -0.0002(7) -0.0186(7)
O1 0.074(2) 0.0367(17) 0.0459(18) -0.0092(14) 0.0042(15) -0.0246(15)
O2 0.112(3) 0.061(2) 0.046(2) -0.0176(17) 0.022(2) -0.038(2)
O3 0.096(3) 0.039(2) 0.090(3) -0.0214(19) 0.001(2) -0.0254(19)
O4 0.074(2) 0.0375(17) 0.052(2) -0.0236(14) 0.0061(16) -0.0193(15)
O5 0.128(3) 0.073(3) 0.053(2) -0.026(2) 0.029(2) -0.048(3)
O6 0.125(4) 0.046(2) 0.114(4) -0.021(2) 0.003(3) -0.030(2)

loop_
_atom_type_symbol
_atom_type_description
_atom_type_scat_dispersion_real
_atom_type_scat_dispersion_imag
_atom_type_scat_source
C C 0.0033 0.0016 'International Tables Vol C Tables 4.2.6.8 and 6.1.1.4'
H H 0.0000 0.0000 'International Tables Vol C Tables 4.2.6.8 and 6.1.1.4'
Cl Cl 0.1484 0.1585 'International Tables Vol C Tables 4.2.6.8 and 6.1.1.4'
O O 0.0106 0.0060 'International Tables Vol C Tables 4.2.6.8 and 6.1.1.4'

loop_
_geom_angle_atom_site_label_1
_geom_angle_atom_site_label_2
_geom_angle_atom_site_label_3
_geom_angle
_geom_angle_site_symmetry_1
_geom_angle_site_symmetry_3
_geom_angle_publ_flag
O2 C1 O1 116.4(4) . . ?
O2 C1 C2 125.0(4) . . ?
O1 C1 C2 118.6(4) . . ?
C4 C2 C1 119.4(4) . . ?
C4 C2 C3 125.9(4) . . ?
C1 C2 C3 114.6(4) . . ?
O3 C3 C2 126.5(5) . . ?
C2 C4 C10 121.3(4) . . ?
C2 C4 Cl1 121.9(3) . . ?
C10 C4 Cl1 116.8(3) . . ?
C6 C5 C10 119.7(5) . . ?
C5 C6 C7 120.6(5) . . ?
C8 C7 C6 121.4(5) . . ?
C7 C8 C9 118.0(5) . . ?
O1 C9 C10 122.7(4) . . ?
O1 C9 C8 115.1(4) . . ?
C10 C9 C8 122.2(4) . . ?
C9 C10 C5 118.1(4) . . ?
C9 C10 C4 116.7(4) . . ?
C5 C10 C4 125.2(4) . . ?
O5 C11 O4 117.8(4) . . ?
O5 C11 C12 124.9(5) . . ?
O4 C11 C12 117.3(4) . . ?
C14 C12 C11 120.1(4) . . ?
C14 C12 C13 126.7(4) . . ?
C11 C12 C13 113.2(4) . . ?
O6 C13 C12 128.1(6) . . ?
C12 C14 C19 121.6(4) . . ?
C12 C14 Cl2 121.3(3) . . ?
C19 C14 Cl2 117.1(4) . . ?
C16 C15 C19 122.0(5) . . ?
C15 C16 C17 119.3(5) . . ?
C18 C17 C16 120.1(5) . . ?
C17 C18 C20 120.3(5) . . ?
C20 C19 C15 117.1(4) . . ?
C20 C19 C14 117.0(4) . . ?
C15 C19 C14 126.0(4) . . ?
C18 C20 O4 117.2(4) . . ?
C18 C20 C19 121.2(5) . . ?
O4 C20 C19 121.6(4) . . ?
C9 O1 C1 121.1(3) . . ?
C11 O4 C20 122.3(3) . . ?

loop_
_geom_bond_atom_site_label_1
_geom_bond_atom_site_label_2
_geom_bond_distance
_geom_bond_site_symmetry_2
_geom_bond_publ_flag
C1 O2 1.197(6) . ?
C1 O1 1.369(5) . ?
C1 C2 1.453(6) . ?
C2 C4 1.355(6) . ?
C2 C3 1.476(6) . ?
C3 O3 1.179(6) . ?
C4 C10 1.442(6) . ?
C4 Cl1 1.706(4) . ?
C5 C6 1.378(7) . ?
C5 C10 1.402(6) . ?
C6 C7 1.380(9) . ?
C7 C8 1.361(8) . ?
C8 C9 1.399(6) . ?
C9 O1 1.365(5) . ?
C9 C10 1.385(6) . ?
C11 O5 1.182(6) . ?
C11 O4 1.357(6) . ?
C11 C12 1.470(6) . ?
C12 C14 1.339(6) . ?
C12 C13 1.486(7) . ?
C13 O6 1.153(6) . ?
C14 C19 1.433(6) . ?
C14 Cl2 1.708(4) . ?
C15 C16 1.346(8) . ?
C15 C19 1.401(7) . ?
C16 C17 1.404(9) . ?
C17 C18 1.355(8) . ?
C18 C20 1.371(7) . ?
C19 C20 1.394(6) . ?
C20 O4 1.370(6) . ?
